data_7712562
loop_
_publ_author_name
'Icsel, Ceyda'
'Yilmaz, Veysel T.'
'Ayg\"un, Muhittin'
'Erkisa, Merve'
'Ulukaya, Engin'

_publ_section_title
;
 Water-soluble copper(II) 5-fluorouracil complexes bearing polypyridyl
 co-ligands: Synthesis, structures and anticancer activity
;
_journal_name_full 'Dalton Transactions'
_journal_paper_doi 10.1039/D3DT00363A
_journal_year 2023
_chemical_formula_moiety 'C16 H15 Cu F N6 O5, H2 O'
_chemical_formula_sum 'C16 H17 Cu F N6 O6'
_chemical_formula_weight 471.89
_space_group_crystal_system triclinic
_space_group_IT_number 2
_space_group_name_Hall '-P 1'
_space_group_name_H-M_alt 'P -1'
_atom_sites_solution_hydrogens mixed
_atom_sites_solution_primary dual
_audit_creation_date 2021-12-17
_audit_creation_method
;
Olex2 1.3-alpha
(compiled 2020.09.11 svn.r3730fd0d for OlexSys, GUI svn.r6159)
;
_audit_update_record
;
2022-03-12 deposited with the CCDC.	2023-03-09 downloaded from the CCDC.
;
_cell_angle_alpha 84.255(7)
_cell_angle_beta 77.099(7)
_cell_angle_gamma 70.084(9)
_cell_formula_units_Z 2
_cell_length_a 7.8385(7)
_cell_length_b 8.4548(9)
_cell_length_c 15.5138(10)
_cell_measurement_reflns_used 2123
_cell_measurement_temperature 292(2)
_cell_measurement_theta_max 25.2950
_cell_measurement_theta_min 3.6450
_cell_volume 941.93(16)
_computing_cell_refinement 'CrysAlisPro 1.171.41.93a (Rigaku OD, 2020)'
_computing_data_collection 'CrysAlisPro 1.171.41.93a (Rigaku OD, 2020)'
_computing_data_reduction 'CrysAlisPro 1.171.41.93a (Rigaku OD, 2020)'
_computing_molecular_graphics 'Olex2 1.3-alpha (Dolomanov et al., 2009)'
_computing_publication_material 'Olex2 1.3-alpha (Dolomanov et al., 2009)'
_computing_structure_refinement 'SHELXL 2018/3 (Sheldrick, 2015)'
_computing_structure_solution 'SHELXT 2018/2 (Sheldrick, 2018)'
_diffrn_ambient_temperature 292(2)
_diffrn_detector_area_resol_mean 8.0667
_diffrn_detector_type Eos
_diffrn_measured_fraction_theta_full 0.965
_diffrn_measured_fraction_theta_max 0.954
_diffrn_measurement_details
;
List of Runs (angles in degrees, time in seconds):

  # Type    Start    End  Width  t~exp~   \w     \q     \k     \f   Frames
#--------------------------------------------------------------------------
  1  \w     39.00  82.00   1.00    3.00    --   14.20 178.00  60.00   43
  2  \w    -85.00   1.00   1.00    3.00    --  -16.23 -37.00  90.00   86
  3  \w    -38.00   9.00   1.00    3.00    --  -16.23 -77.00   0.00   47
  4  \w    -38.00   9.00   1.00    3.00    --  -16.23 -77.00-120.00   47
  5  \w    -38.00  53.00   1.00    3.00    --  -16.23  19.00 -90.00   91
;
_diffrn_measurement_device 'four-circle diffractometer'
_diffrn_measurement_device_type 'Xcalibur, Eos'
_diffrn_measurement_method '\w scans'
_diffrn_radiation_type MoK\a
_diffrn_radiation_wavelength 0.71073
_diffrn_reflns_av_R_equivalents 0.0343
_diffrn_reflns_av_unetI/netI 0.0966
_diffrn_reflns_Laue_measured_fraction_full 0.965
_diffrn_reflns_Laue_measured_fraction_max 0.954
_diffrn_reflns_limit_h_max 9
_diffrn_reflns_limit_h_min -9
_diffrn_reflns_limit_k_max 10
_diffrn_reflns_limit_k_min -9
_diffrn_reflns_limit_l_max 18
_diffrn_reflns_limit_l_min -16
_diffrn_reflns_number 6029
_diffrn_reflns_point_group_measured_fraction_full 0.965
_diffrn_reflns_point_group_measured_fraction_max 0.954
_diffrn_reflns_theta_full 25.242
_diffrn_reflns_theta_max 25.681
_diffrn_reflns_theta_min 3.129
_exptl_absorpt_coefficient_mu 1.218
_exptl_absorpt_correction_T_max 0.868
_exptl_absorpt_correction_T_min 0.726
_exptl_absorpt_correction_type analytical
_exptl_absorpt_process_details
;
CrysAlisPro 1.171.41.93a (Rigaku Oxford Diffraction, 2020)
Analytical numeric absorption correction using a multifaceted crystal
model based on expressions derived by R.C. Clark & J.S. Reid.
(Clark, R. C. & Reid, J. S. (1995). Acta Cryst. A51, 887-897)
Empirical absorption correction using spherical harmonics,
implemented in SCALE3 ABSPACK scaling algorithm.
;
_exptl_crystal_colour 'dark blue'
_exptl_crystal_colour_modifier dark
_exptl_crystal_colour_primary blue
_exptl_crystal_density_diffrn 1.664
_exptl_crystal_description prism
_exptl_crystal_F_000 482
_exptl_crystal_size_max 0.37
_exptl_crystal_size_mid 0.18
_exptl_crystal_size_min 0.15
_refine_diff_density_max 0.657
_refine_diff_density_min -0.318
_refine_diff_density_rms 0.059
_refine_ls_extinction_method none
_refine_ls_goodness_of_fit_ref 0.856
_refine_ls_hydrogen_treatment mixed
_refine_ls_matrix_type full
_refine_ls_number_parameters 293
_refine_ls_number_reflns 3421
_refine_ls_number_restraints 6
_refine_ls_restrained_S_all 0.865
_refine_ls_R_factor_all 0.0745
_refine_ls_R_factor_gt 0.0436
_refine_ls_shift/su_max 0.000
_refine_ls_shift/su_mean 0.000
_refine_ls_structure_factor_coef Fsqd
_refine_ls_weighting_details 'w=1/[\s^2^(Fo^2^)+(0.0373P)^2^] where P=(Fo^2^+2Fc^2^)/3'
_refine_ls_weighting_scheme calc
_refine_ls_wR_factor_gt 0.0808
_refine_ls_wR_factor_ref 0.0851
_reflns_Friedel_coverage 0.000
_reflns_number_gt 2130
_reflns_number_total 3421
_reflns_threshold_expression 'I > 2\s(I)'
_twin_special_details
;
Component 2 rotated by 18.7537\% 
around [-0.49 -0.83 -0.27] (reciprocal) or [-0.37 -0.93 -0.01] (direct)
;
_cod_data_source_file d3dt00363a2.cif
_cod_data_source_block Compound_IV
_cod_database_code 7712562
_shelx_shelxl_version_number 2018/3
_shelx_space_group_comment
;
The symmetry employed for this shelxl refinement is uniquely defined
by the following loop, which should always be used as a source of
symmetry information in preference to the above space-group names.
They are only intended as comments.
;
_shelx_estimated_absorpt_t_max 0.838
_shelx_estimated_absorpt_t_min 0.661
_olex2_refinement_description
;
1. Fixed Uiso
 At 1.2 times of:
  All C(H) groups, All C(H,H,H,H) groups, All N(H) groups
2. Restrained distances
 O1W-H1WB
 0.85 with sigma of 0.02
 O1W-H1WA
 0.85 with sigma of 0.02
 N6-O4 \\sim N6-O5B
 with sigma of 0.02
 N4A-C10 \\sim N4B-C10
 with sigma of 0.02
 Cu1-N4A \\sim Cu1-N4B
 with sigma of 0.02
 C11-N4A \\sim C11-N4B
 with sigma of 0.02
3. Others
 Sof(O5B)=1-FVAR(1)
 Sof(O4)=FVAR(1)
 Sof(N4B)=Sof(H4B)=Sof(H10C)=Sof(H10D)=Sof(H11C)=Sof(H11D)=1-FVAR(2)
 Sof(N4A)=Sof(H4A)=Sof(H10A)=Sof(H10B)=Sof(H11A)=Sof(H11B)=FVAR(2)
4.a Riding coordinates:
 O1W(H1WA,H1WB)
4.b Ternary CH refined with riding coordinates:
 N4A(H4A), N4B(H4B)
4.c Secondary CH2 refined with riding coordinates:
 C10(H10A,H10B), C10(H10C,H10D), C11(H11A,H11B), C11(H11C,H11D)
4.d Aromatic/amide H refined with riding coordinates:
 N2(H2), C4(H4), C5(H5), C6(H6), C7(H7), C8(H8), C13(H13), C14(H14), C15(H15),
 C16(H16)
;
_olex2_submission_special_instructions 'No special instructions were received'
_oxdiff_exptl_absorpt_empirical_details
;
Empirical correction (ABSPACK) includes:
- Absorption correction using spherical harmonics
- Frame scaling
;

loop_
_space_group_symop_operation_xyz
'x, y, z'
'-x, -y, -z'

loop_
_atom_site_label
_atom_site_type_symbol
_atom_site_fract_x
_atom_site_fract_y
_atom_site_fract_z
_atom_site_U_iso_or_equiv
_atom_site_adp_type
_atom_site_occupancy
_atom_site_site_symmetry_order
_atom_site_calc_flag
_atom_site_refinement_flags_posn
_atom_site_refinement_flags_adp
_atom_site_refinement_flags_occupancy
_atom_site_disorder_assembly
_atom_site_disorder_group
Cu1 Cu 0.52222(6) 0.69861(6) 0.76112(3) 0.03966(17) Uani 1 1 d D . . . .
F1 F 1.1858(3) 0.5896(4) 0.54661(15) 0.1002(10) Uani 1 1 d . . . . .
O1 O 0.4553(3) 0.8958(3) 0.59983(14) 0.0472(6) Uani 1 1 d . . . . .
O2 O 1.0256(3) 0.8185(4) 0.42505(17) 0.0839(10) Uani 1 1 d . . . . .
O3 O 0.7524(4) 0.4950(4) 0.8237(2) 0.0879(10) Uani 1 1 d . . . . .
O4 O 0.6018(9) 0.5131(8) 0.9585(3) 0.079(3) Uani 0.518(8) 1 d D . P A 1
O5A O 0.8754(5) 0.3436(5) 0.9267(2) 0.0997(12) Uani 1 1 d . . . . .
O5B O 0.7439(12) 0.5956(10) 0.9349(5) 0.108(4) Uani 0.482(8) 1 d D . P A 2
N1 N 0.7007(4) 0.7154(3) 0.65142(16) 0.0358(7) Uani 1 1 d . . . . .
N2 N 0.7424(3) 0.8563(3) 0.51486(16) 0.0393(7) Uani 1 1 d . . . . .
H2 H 0.691271 0.927573 0.476941 0.047 Uiso 1 1 calc R U . . .
N3 N 0.5224(4) 0.8995(4) 0.81820(18) 0.0467(8) Uani 1 1 d . . . . .
N4A N 0.3143(6) 0.7050(7) 0.8650(4) 0.0429(15) Uani 0.797(11) 1 d D . P B 1
H4A H 0.370960 0.637026 0.912642 0.052 Uiso 0.797(11) 1 calc R U P B 1
N4B N 0.2563(18) 0.775(2) 0.8242(10) 0.024(5) Uani 0.203(11) 1 d D . P B 2
H4B H 0.185380 0.846514 0.781826 0.028 Uiso 0.203(11) 1 calc R U P B 2
N5 N 0.4466(4) 0.5202(3) 0.72319(17) 0.0359(7) Uani 1 1 d . . . . .
N6 N 0.7648(5) 0.4674(6) 0.9002(3) 0.0639(10) Uani 1 1 d D . . . .
C1 C 0.6263(5) 0.8239(4) 0.5905(2) 0.0344(8) Uani 1 1 d . . . . .
C2 C 0.9318(5) 0.7855(5) 0.4945(2) 0.0519(10) Uani 1 1 d . . . . .
C3 C 1.0003(5) 0.6687(5) 0.5613(2) 0.0575(11) Uani 1 1 d . . . . .
C4 C 0.8894(5) 0.6375(5) 0.6347(2) 0.0516(10) Uani 1 1 d . . . . .
H4 H 0.941875 0.559863 0.676231 0.062 Uiso 1 1 calc R U . . .
C5 C 0.6576(6) 0.9679(5) 0.8011(3) 0.0585(11) Uani 1 1 d . . . . .
H5 H 0.762242 0.921134 0.757963 0.070 Uiso 1 1 calc R U . . .
C6 C 0.6470(7) 1.1035(6) 0.8448(3) 0.0741(14) Uani 1 1 d . . . . .
H6 H 0.742922 1.148770 0.831521 0.089 Uiso 1 1 calc R U . . .
C7 C 0.4947(8) 1.1721(5) 0.9079(3) 0.0707(14) Uani 1 1 d . . . . .
H7 H 0.485289 1.265015 0.938333 0.085 Uiso 1 1 calc R U . . .
C8 C 0.3546(6) 1.1037(5) 0.9267(2) 0.0610(11) Uani 1 1 d . . . . .
H8 H 0.249177 1.149417 0.969670 0.073 Uiso 1 1 calc R U . . .
C9 C 0.3737(6) 0.9644(5) 0.8800(2) 0.0459(10) Uani 1 1 d . . . . .
C10 C 0.2297(5) 0.8790(5) 0.8959(2) 0.0558(11) Uani 1 1 d D . . . .
H10A H 0.175661 0.878295 0.958550 0.067 Uiso 0.797(11) 1 calc R U P B 1
H10B H 0.131734 0.940340 0.864544 0.067 Uiso 0.797(11) 1 calc R U P B 1
H10C H 0.236773 0.810911 0.950001 0.067 Uiso 0.203(11) 1 calc R U P B 2
H10D H 0.107503 0.963192 0.903177 0.067 Uiso 0.203(11) 1 calc R U P B 2
C11 C 0.1908(5) 0.6258(5) 0.8450(2) 0.0461(10) Uani 1 1 d D . . . .
H11A H 0.086333 0.710823 0.825859 0.055 Uiso 0.797(11) 1 calc R U P B 1
H11B H 0.143701 0.569448 0.897801 0.055 Uiso 0.797(11) 1 calc R U P B 1
H11C H 0.058352 0.660333 0.847890 0.055 Uiso 0.203(11) 1 calc R U P B 2
H11D H 0.215788 0.575575 0.901815 0.055 Uiso 0.203(11) 1 calc R U P B 2
C12 C 0.2918(4) 0.5000(4) 0.7733(2) 0.0368(8) Uani 1 1 d . . . . .
C13 C 0.2303(5) 0.3730(5) 0.7576(2) 0.0432(9) Uani 1 1 d . . . . .
H13 H 0.122789 0.360108 0.792687 0.052 Uiso 1 1 calc R U . . .
C14 C 0.3285(6) 0.2670(5) 0.6901(3) 0.0538(11) Uani 1 1 d . . . . .
H14 H 0.287707 0.181197 0.679072 0.065 Uiso 1 1 calc R U . . .
C15 C 0.4876(5) 0.2857(5) 0.6382(2) 0.0531(10) Uani 1 1 d . . . . .
H15 H 0.556269 0.213574 0.592144 0.064 Uiso 1 1 calc R U . . .
C16 C 0.5413(5) 0.4146(5) 0.6569(2) 0.0481(10) Uani 1 1 d . . . . .
H16 H 0.648088 0.429439 0.622092 0.058 Uiso 1 1 calc R U . . .
O1W O 0.9068(5) 1.0682(5) 0.3026(2) 0.1032(12) Uani 1 1 d D . . . .
H1WA H 0.790351 1.106227 0.330414 0.94(18) Uiso 1 1 d DR . . . .
H1WB H 0.965831 0.975397 0.331314 0.28(5) Uiso 1 1 d DR . . . .

loop_
_atom_site_aniso_label
_atom_site_aniso_U_11
_atom_site_aniso_U_22
_atom_site_aniso_U_33
_atom_site_aniso_U_23
_atom_site_aniso_U_13
_atom_site_aniso_U_12
Cu1 0.0386(3) 0.0464(3) 0.0314(3) -0.0002(2) -0.00052(18) -0.0151(2)
F1 0.0333(14) 0.147(3) 0.0776(17) 0.0536(17) -0.0026(12) 0.0039(15)
O1 0.0308(14) 0.0515(17) 0.0448(15) 0.0136(12) -0.0007(11) -0.0034(13)
O2 0.0425(17) 0.110(3) 0.0587(18) 0.0401(18) 0.0129(14) -0.0001(17)
O3 0.072(2) 0.111(3) 0.052(2) 0.0298(19) -0.0171(16) 0.001(2)
O4 0.081(5) 0.093(5) 0.051(4) -0.023(3) 0.007(3) -0.019(4)
O5A 0.084(3) 0.132(3) 0.065(2) 0.045(2) -0.0223(19) -0.021(3)
O5B 0.136(8) 0.100(7) 0.100(6) -0.040(5) -0.025(5) -0.042(6)
N1 0.0348(17) 0.0395(19) 0.0300(16) 0.0087(14) -0.0070(13) -0.0105(16)
N2 0.0333(17) 0.0414(19) 0.0317(16) 0.0113(14) -0.0025(13) -0.0037(15)
N3 0.054(2) 0.047(2) 0.0387(18) 0.0052(16) -0.0100(16) -0.0168(19)
N4A 0.044(3) 0.045(3) 0.031(3) -0.002(2) 0.001(2) -0.007(2)
N4B 0.019(8) 0.037(11) 0.009(8) -0.006(7) 0.000(6) -0.003(8)
N5 0.0332(17) 0.0409(19) 0.0295(16) -0.0004(14) -0.0009(13) -0.0108(15)
N6 0.064(3) 0.075(3) 0.053(3) 0.011(3) -0.019(2) -0.021(3)
C1 0.033(2) 0.035(2) 0.031(2) -0.0001(17) 0.0002(16) -0.0103(19)
C2 0.032(2) 0.064(3) 0.044(2) 0.014(2) 0.0014(18) -0.005(2)
C3 0.023(2) 0.080(3) 0.052(2) 0.022(2) -0.0051(18) -0.003(2)
C4 0.035(2) 0.066(3) 0.043(2) 0.019(2) -0.0106(18) -0.008(2)
C5 0.070(3) 0.052(3) 0.061(3) 0.003(2) -0.021(2) -0.025(3)
C6 0.099(4) 0.062(3) 0.078(4) 0.009(3) -0.039(3) -0.037(3)
C7 0.118(4) 0.042(3) 0.065(3) 0.008(3) -0.052(3) -0.023(3)
C8 0.086(3) 0.044(3) 0.040(2) 0.007(2) -0.020(2) -0.004(3)
C9 0.071(3) 0.030(2) 0.032(2) 0.0078(19) -0.019(2) -0.009(2)
C10 0.056(3) 0.049(3) 0.041(2) 0.004(2) 0.0032(19) 0.000(2)
C11 0.039(2) 0.053(3) 0.038(2) 0.0054(19) 0.0033(17) -0.014(2)
C12 0.033(2) 0.041(2) 0.032(2) 0.0097(18) -0.0069(16) -0.0102(19)
C13 0.034(2) 0.049(3) 0.047(2) 0.013(2) -0.0141(18) -0.015(2)
C14 0.062(3) 0.046(3) 0.061(3) 0.005(2) -0.027(2) -0.020(2)
C15 0.056(3) 0.052(3) 0.045(2) -0.011(2) -0.004(2) -0.012(2)
C16 0.041(2) 0.052(3) 0.044(2) -0.002(2) 0.0009(18) -0.011(2)
O1W 0.069(2) 0.140(3) 0.098(2) 0.060(2) -0.0191(19) -0.048(2)

loop_
_atom_type_symbol
_atom_type_description
_atom_type_scat_dispersion_real
_atom_type_scat_dispersion_imag
_atom_type_scat_source
C C 0.0033 0.0016 'International Tables Vol C Tables 4.2.6.8 and 6.1.1.4'
H H 0.0000 0.0000 'International Tables Vol C Tables 4.2.6.8 and 6.1.1.4'
Cu Cu 0.3201 1.2651 'International Tables Vol C Tables 4.2.6.8 and 6.1.1.4'
F F 0.0171 0.0103 'International Tables Vol C Tables 4.2.6.8 and 6.1.1.4'
N N 0.0061 0.0033 'International Tables Vol C Tables 4.2.6.8 and 6.1.1.4'
O O 0.0106 0.0060 'International Tables Vol C Tables 4.2.6.8 and 6.1.1.4'

loop_
_exptl_crystal_face_index_h
_exptl_crystal_face_index_k
_exptl_crystal_face_index_l
_exptl_crystal_face_perp_dist
-4 0 -21 0.0892
4 0 21 0.0892
-8 -11 -2 0.1574
8 11 2 0.1574
-10 0 3 0.0764
9 -2 -3 0.0804
10 1 7 0.0836
-10 0 -7 0.0902
3 -10 4 0.1639
2 12 -1 0.1832
-10 1 -1 0.0670
-9 -8 -12 0.1256
0 0 -21 0.0805
8 2 -11 0.0866
4 11 9 0.1664
10 0 1 0.0711
-10 -8 -3 0.1266
9 9 8 0.1224
-5 -1 17 0.0887
10 0 11 0.0825
-1 -7 -18 0.1408

loop_
_geom_angle_atom_site_label_1
_geom_angle_atom_site_label_2
_geom_angle_atom_site_label_3
_geom_angle
_geom_angle_site_symmetry_1
_geom_angle_site_symmetry_3
_geom_angle_publ_flag
N1 Cu1 O3 92.24(11) . . ?
N1 Cu1 N3 96.65(11) . . ?
N1 Cu1 N4A 172.2(2) . . ?
N1 Cu1 N4B 146.0(6) . . ?
N1 Cu1 N5 97.34(11) . . ?
N3 Cu1 O3 98.00(12) . . ?
N3 Cu1 N4A 82.37(14) . . ?
N3 Cu1 N4B 81.8(3) . . ?
N4A Cu1 O3 95.5(2) . . ?
N4B Cu1 O3 121.7(6) . . ?
N5 Cu1 O3 90.40(11) . . ?
N5 Cu1 N3 163.37(12) . . ?
N5 Cu1 N4A 82.55(14) . . ?
N5 Cu1 N4B 81.6(3) . . ?
N6 O3 Cu1 129.6(3) . . ?
C1 N1 Cu1 114.4(2) . . ?
C1 N1 C4 118.2(3) . . ?
C4 N1 Cu1 127.2(2) . . ?
C1 N2 H2 116.9 . . ?
C2 N2 H2 116.9 . . ?
C2 N2 C1 126.1(3) . . ?
C5 N3 Cu1 126.3(3) . . ?
C9 N3 Cu1 114.4(2) . . ?
C9 N3 C5 119.3(3) . . ?
Cu1 N4A H4A 106.7 . . ?
C10 N4A Cu1 108.3(3) . . ?
C10 N4A H4A 106.7 . . ?
C11 N4A Cu1 111.1(3) . . ?
C11 N4A H4A 106.7 . . ?
C11 N4A C10 116.8(4) . . ?
Cu1 N4B H4B 106.4 . . ?
C10 N4B Cu1 110.9(7) . . ?
C10 N4B H4B 106.4 . . ?
C10 N4B C11 116.8(10) . . ?
C11 N4B Cu1 109.1(8) . . ?
C11 N4B H4B 106.4 . . ?
C12 N5 Cu1 115.1(2) . . ?
C16 N5 Cu1 126.0(2) . . ?
C16 N5 C12 118.8(3) . . ?
O3 N6 O4 114.7(4) . . ?
O3 N6 O5A 123.9(5) . . ?
O5A N6 O4 111.2(4) . . ?
O5B N6 O3 110.4(5) . . ?
O5B N6 O5A 114.2(5) . . ?
O1 C1 N1 121.9(3) . . ?
O1 C1 N2 119.3(3) . . ?
N1 C1 N2 118.7(3) . . ?
O2 C2 N2 122.4(3) . . ?
O2 C2 C3 125.7(3) . . ?
N2 C2 C3 111.9(3) . . ?
F1 C3 C2 116.4(3) . . ?
C4 C3 F1 121.2(3) . . ?
C4 C3 C2 122.4(3) . . ?
N1 C4 H4 118.7 . . ?
C3 C4 N1 122.6(3) . . ?
C3 C4 H4 118.7 . . ?
N3 C5 H5 118.9 . . ?
N3 C5 C6 122.2(4) . . ?
C6 C5 H5 118.9 . . ?
C5 C6 H6 120.4 . . ?
C7 C6 C5 119.1(4) . . ?
C7 C6 H6 120.4 . . ?
C6 C7 H7 120.1 . . ?
C6 C7 C8 119.7(4) . . ?
C8 C7 H7 120.1 . . ?
C7 C8 H8 120.7 . . ?
C7 C8 C9 118.5(4) . . ?
C9 C8 H8 120.7 . . ?
N3 C9 C8 121.1(4) . . ?
N3 C9 C10 116.0(3) . . ?
C8 C9 C10 122.9(4) . . ?
N4A C10 C9 110.0(3) . . ?
N4A C10 H10A 109.7 . . ?
N4A C10 H10B 109.7 . . ?
N4B C10 C9 110.9(5) . . ?
N4B C10 H10C 109.5 . . ?
N4B C10 H10D 109.5 . . ?
C9 C10 H10A 109.7 . . ?
C9 C10 H10B 109.7 . . ?
C9 C10 H10C 109.5 . . ?
C9 C10 H10D 109.5 . . ?
H10A C10 H10B 108.2 . . ?
H10C C10 H10D 108.0 . . ?
N4A C11 H11A 109.6 . . ?
N4A C11 H11B 109.6 . . ?
N4A C11 C12 110.3(3) . . ?
N4B C11 H11C 110.0 . . ?
N4B C11 H11D 110.0 . . ?
N4B C11 C12 108.5(5) . . ?
H11A C11 H11B 108.1 . . ?
H11C C11 H11D 108.4 . . ?
C12 C11 H11A 109.6 . . ?
C12 C11 H11B 109.6 . . ?
C12 C11 H11C 110.0 . . ?
C12 C11 H11D 110.0 . . ?
N5 C12 C11 115.7(3) . . ?
N5 C12 C13 121.0(3) . . ?
C13 C12 C11 123.3(3) . . ?
C12 C13 H13 120.3 . . ?
C14 C13 C12 119.3(3) . . ?
C14 C13 H13 120.3 . . ?
C13 C14 H14 119.8 . . ?
C13 C14 C15 120.4(3) . . ?
C15 C14 H14 119.8 . . ?
C14 C15 H15 121.2 . . ?
C16 C15 C14 117.5(4) . . ?
C16 C15 H15 121.2 . . ?
N5 C16 C15 122.9(3) . . ?
N5 C16 H16 118.5 . . ?
C15 C16 H16 118.5 . . ?
H1WA O1W H1WB 108.8 . . ?

loop_
_geom_bond_atom_site_label_1
_geom_bond_atom_site_label_2
_geom_bond_distance
_geom_bond_site_symmetry_2
_geom_bond_publ_flag
Cu1 O3 2.344(3) . ?
Cu1 N1 1.974(2) . ?
Cu1 N3 1.993(3) . ?
Cu1 N4A 2.010(4) . ?
Cu1 N4B 2.004(11) . ?
Cu1 N5 1.979(3) . ?
F1 C3 1.354(4) . ?
O1 C1 1.250(4) . ?
O2 C2 1.227(4) . ?
O3 N6 1.205(4) . ?
O4 N6 1.348(6) . ?
O5A N6 1.213(4) . ?
O5B N6 1.204(7) . ?
N1 C1 1.335(4) . ?
N1 C4 1.374(4) . ?
N2 H2 0.8600 . ?
N2 C1 1.382(3) . ?
N2 C2 1.373(4) . ?
N3 C5 1.338(4) . ?
N3 C9 1.323(4) . ?
N4A H4A 0.9800 . ?
N4A C10 1.472(5) . ?
N4A C11 1.449(5) . ?
N4B H4B 0.9800 . ?
N4B C10 1.420(11) . ?
N4B C11 1.500(13) . ?
N5 C12 1.341(4) . ?
N5 C16 1.340(4) . ?
C2 C3 1.421(5) . ?
C3 C4 1.332(4) . ?
C4 H4 0.9300 . ?
C5 H5 0.9300 . ?
C5 C6 1.358(5) . ?
C6 H6 0.9300 . ?
C6 C7 1.357(6) . ?
C7 H7 0.9300 . ?
C7 C8 1.371(5) . ?
C8 H8 0.9300 . ?
C8 C9 1.391(5) . ?
C9 C10 1.500(5) . ?
C10 H10A 0.9700 . ?
C10 H10B 0.9700 . ?
C10 H10C 0.9700 . ?
C10 H10D 0.9700 . ?
C11 H11A 0.9700 . ?
C11 H11B 0.9700 . ?
C11 H11C 0.9700 . ?
C11 H11D 0.9700 . ?
C11 C12 1.505(5) . ?
C12 C13 1.379(4) . ?
C13 H13 0.9300 . ?
C13 C14 1.360(5) . ?
C14 H14 0.9300 . ?
C14 C15 1.375(5) . ?
C15 H15 0.9300 . ?
C15 C16 1.371(4) . ?
C16 H16 0.9300 . ?
O1W H1WA 0.8801 . ?
O1W H1WB 0.8957 . ?

loop_
_geom_hbond_atom_site_label_D
_geom_hbond_atom_site_label_H
_geom_hbond_atom_site_label_A
_geom_hbond_distance_DH
_geom_hbond_distance_HA
_geom_hbond_distance_DA
_geom_hbond_angle_DHA
_geom_hbond_site_symmetry_A
_geom_hbond_publ_flag
N2 H2 O1 0.86 2.01 2.869(3) 173.1 2_676 yes
N4A H4A O4 0.98 2.27 3.208(9) 160.1 2_667 yes
N4A H4A O4 0.98 2.00 2.883(9) 148.2 . yes
N4B H4B O1W 0.98 1.62 2.59(2) 167.8 2_676 yes
O1W H1WA O1 0.88 1.99 2.833(4) 159.4 2_676 yes
O1W H1WB O2 0.90 1.89 2.753(4) 159.9 . yes

loop_
_geom_torsion_atom_site_label_1
_geom_torsion_atom_site_label_2
_geom_torsion_atom_site_label_3
_geom_torsion_atom_site_label_4
_geom_torsion
_geom_torsion_site_symmetry_1
_geom_torsion_site_symmetry_2
_geom_torsion_site_symmetry_3
_geom_torsion_site_symmetry_4
_geom_torsion_publ_flag
Cu1 O3 N6 O4 26.6(6) . . . . ?
Cu1 O3 N6 O5A 168.8(3) . . . . ?
Cu1 O3 N6 O5B -50.1(7) . . . . ?
Cu1 N1 C1 O1 -6.4(4) . . . . ?
Cu1 N1 C1 N2 174.0(2) . . . . ?
Cu1 N1 C4 C3 -173.8(3) . . . . ?
Cu1 N3 C5 C6 -178.7(3) . . . . ?
Cu1 N3 C9 C8 179.2(2) . . . . ?
Cu1 N3 C9 C10 -0.9(4) . . . . ?
Cu1 N4A C10 C9 -31.7(5) . . . . ?
Cu1 N4A C11 C12 24.9(5) . . . . ?
Cu1 N4B C10 C9 26.1(13) . . . . ?
Cu1 N4B C11 C12 -31.8(11) . . . . ?
Cu1 N5 C12 C11 5.4(4) . . . . ?
Cu1 N5 C12 C13 -175.8(2) . . . . ?
Cu1 N5 C16 C15 175.1(2) . . . . ?
F1 C3 C4 N1 -179.9(3) . . . . ?
O2 C2 C3 F1 1.0(6) . . . . ?
O2 C2 C3 C4 -179.0(4) . . . . ?
N2 C2 C3 F1 178.9(3) . . . . ?
N2 C2 C3 C4 -1.1(6) . . . . ?
N3 C5 C6 C7 0.1(6) . . . . ?
N3 C9 C10 N4A 22.2(5) . . . . ?
N3 C9 C10 N4B -17.0(10) . . . . ?
N4A C11 C12 N5 -20.2(5) . . . . ?
N4A C11 C12 C13 161.0(4) . . . . ?
N4B C11 C12 N5 17.9(9) . . . . ?
N4B C11 C12 C13 -160.9(8) . . . . ?
N5 C12 C13 C14 0.0(5) . . . . ?
C1 N1 C4 C3 1.4(5) . . . . ?
C1 N2 C2 O2 178.7(3) . . . . ?
C1 N2 C2 C3 0.7(5) . . . . ?
C2 N2 C1 O1 -178.9(3) . . . . ?
C2 N2 C1 N1 0.7(5) . . . . ?
C2 C3 C4 N1 0.1(7) . . . . ?
C4 N1 C1 O1 177.8(3) . . . . ?
C4 N1 C1 N2 -1.8(4) . . . . ?
C5 N3 C9 C8 0.8(5) . . . . ?
C5 N3 C9 C10 -179.2(3) . . . . ?
C5 C6 C7 C8 0.1(6) . . . . ?
C6 C7 C8 C9 0.2(6) . . . . ?
C7 C8 C9 N3 -0.6(5) . . . . ?
C7 C8 C9 C10 179.4(3) . . . . ?
C8 C9 C10 N4A -157.8(4) . . . . ?
C8 C9 C10 N4B 163.0(9) . . . . ?
C9 N3 C5 C6 -0.6(5) . . . . ?
C10 N4A C11 C12 149.9(4) . . . . ?
C10 N4B C11 C12 -158.7(10) . . . . ?
C11 N4A C10 C9 -158.0(4) . . . . ?
C11 N4B C10 C9 152.0(9) . . . . ?
C11 C12 C13 C14 178.7(3) . . . . ?
C12 N5 C16 C15 -0.4(5) . . . . ?
C12 C13 C14 C15 0.1(5) . . . . ?
C13 C14 C15 C16 -0.3(5) . . . . ?
C14 C15 C16 N5 0.5(5) . . . . ?
C16 N5 C12 C11 -178.6(3) . . . . ?
C16 N5 C12 C13 0.2(5) . . . . ?
